data_7155876
loop_
_publ_author_name
'Varaksin, Mikhail V.'
'Moseev, Timofey D.'
'Chupakhin, Oleg N.'
'Charushin, Valery'
'Trofimov, Boris A.'

_publ_section_title
;
 Metal-free C-H functionalization of 2H-imidazole 1-oxides with pyrrolyl
 fragments in the design of novel azaheterocyclic ensembles
;
_journal_name_full 'Org. Biomol. Chem.'
_journal_paper_doi 10.1039/C7OB01999H
_journal_year 2017
_chemical_formula_moiety 'C21 H21 N3 O'
_chemical_formula_sum 'C21 H21 N3 O'
_chemical_formula_weight 331.41
_chemical_name_systematic
; 
 ? 
;
_space_group_IT_number 14
_symmetry_cell_setting monoclinic
_symmetry_space_group_name_Hall '-P 2ybc'
_symmetry_space_group_name_H-M 'P 1 21/c 1'
_atom_sites_solution_hydrogens geom
_atom_sites_solution_primary direct
_atom_sites_solution_secondary difmap
_audit_creation_method SHELXL-97
_audit_update_record
;
2017-08-06 deposited with the CCDC.
2017-09-12 downloaded from the CCDC.
;
_cell_angle_alpha 90.00
_cell_angle_beta 103.50(3)
_cell_angle_gamma 90.00
_cell_formula_units_Z 4
_cell_length_a 6.098(3)
_cell_length_b 27.444(14)
_cell_length_c 11.214(3)
_cell_measurement_reflns_used 2442
_cell_measurement_temperature 295(2)
_cell_measurement_theta_max 65.4600
_cell_measurement_theta_min 3.2010
_cell_volume 1824.8(14)
_computing_cell_refinement
;
CrysAlis RED, Oxford Diffraction Ltd.,
Version 1.171.29.9 (release 23-03-2006 CrysAlis171 .NET)
(compiled Mar 23 2006,23:39:28)
;
_computing_data_collection
;
CrysAlis CCD, Oxford Diffraction Ltd.,
Version 1.171.29.9 (release 23-03-2006 CrysAlis171 .NET)
(compiled Mar 23 2006,23:39:28)
;
_computing_data_reduction
;
CrysAlis RED, Oxford Diffraction Ltd.,
Version 1.171.29.9 (release 23-03-2006 CrysAlis171 .NET)
(compiled Mar 23 2006,23:39:28)
;
_computing_molecular_graphics 'Bruker SHELXTL'
_computing_publication_material 'Bruker SHELXTL'
_computing_structure_refinement 'SHELXL-97 (Sheldrick, 1997)'
_computing_structure_solution 'SHELXS-97 (Sheldrick, 1990)'
_diffrn_ambient_temperature 295(2)
_diffrn_measured_fraction_theta_full 0.982
_diffrn_measured_fraction_theta_max 0.982
_diffrn_measurement_device_type 'Xcalibur 3'
_diffrn_measurement_method 'phi and omega scans'
_diffrn_radiation_monochromator graphite
_diffrn_radiation_source 'fine-focus sealed tube'
_diffrn_radiation_type CuK\a
_diffrn_radiation_wavelength 1.54184
_diffrn_reflns_av_R_equivalents 0.0686
_diffrn_reflns_av_sigmaI/netI 0.0631
_diffrn_reflns_limit_h_max 7
_diffrn_reflns_limit_h_min -7
_diffrn_reflns_limit_k_max 31
_diffrn_reflns_limit_k_min -32
_diffrn_reflns_limit_l_max 13
_diffrn_reflns_limit_l_min -13
_diffrn_reflns_number 16506
_diffrn_reflns_theta_full 66.02
_diffrn_reflns_theta_max 66.02
_diffrn_reflns_theta_min 3.22
_exptl_absorpt_coefficient_mu 0.597
_exptl_absorpt_correction_T_max 1.23269
_exptl_absorpt_correction_T_min 0.73119
_exptl_absorpt_correction_type multi-scan
_exptl_absorpt_process_details
;
CrysAlis RED, Oxford Diffraction Ltd.,
Version 1.171.29.9 (release 23-03-2006 CrysAlis171 .NET)
(compiled Mar 23 2006,23:39:28)
Empirical absorption correction using spherical harmonics,
 implemented in SCALE3 ABSPACK scaling algorithm.
;
_exptl_crystal_colour colorless
_exptl_crystal_density_diffrn 1.206
_exptl_crystal_density_method 'not measured'
_exptl_crystal_description plate
_exptl_crystal_F_000 704
_exptl_crystal_size_max 0.45
_exptl_crystal_size_mid 0.18
_exptl_crystal_size_min 0.03
_refine_diff_density_max 0.158
_refine_diff_density_min -0.162
_refine_diff_density_rms 0.043
_refine_ls_extinction_method none
_refine_ls_goodness_of_fit_ref 1.003
_refine_ls_hydrogen_treatment mixed
_refine_ls_matrix_type full
_refine_ls_number_parameters 248
_refine_ls_number_reflns 3134
_refine_ls_number_restraints 0
_refine_ls_restrained_S_all 1.003
_refine_ls_R_factor_all 0.0696
_refine_ls_R_factor_gt 0.0434
_refine_ls_shift/su_max 0.000
_refine_ls_shift/su_mean 0.000
_refine_ls_structure_factor_coef Fsqd
_refine_ls_weighting_details 'calc w=1/[\s^2^(Fo^2^)+(0.0340P)^2^+0.0000P] where P=(Fo^2^+2Fc^2^)/3'
_refine_ls_weighting_scheme calc
_refine_ls_wR_factor_gt 0.0895
_refine_ls_wR_factor_ref 0.0922
_reflns_number_gt 1681
_reflns_number_total 3134
_reflns_threshold_expression >2sigma(I)
_cod_data_source_file c7ob01999h2.cif
_cod_data_source_block dc
_cod_depositor_comments
;
The following automatic conversions were performed:

'_symmetry_cell_setting' value 'Monoclinic' changed to 'monoclinic'
according to
/home/data/users/saulius/crontab/automatic-downloads/rss-feeds/RSC/lib/dictionaries/cif_core.dic
dictionary named 'cif_core.dic' version 2.4.2 from 2011-04-26.

Automatic conversion script
Id: cif_fix_values 4973 2017-02-22 13:04:09Z antanas 
;
_cod_original_cell_volume 1824.8(13)
_cod_original_sg_symbol_H-M P2(1)/c
_cod_database_code 7155876

loop_
_symmetry_equiv_pos_as_xyz
'x, y, z'
'-x, y+1/2, -z+1/2'
'-x, -y, -z'
'x, -y-1/2, z-1/2'

loop_
_atom_site_label
_atom_site_type_symbol
_atom_site_fract_x
_atom_site_fract_y
_atom_site_fract_z
_atom_site_U_iso_or_equiv
_atom_site_adp_type
_atom_site_occupancy
_atom_site_symmetry_multiplicity
_atom_site_calc_flag
_atom_site_refinement_flags
N1 N -0.4044(3) 0.73016(6) -0.26017(13) 0.0528(4) Uani 1 1 d .
O1S O 0.3411(3) 0.70430(6) 0.05547(17) 0.0716(5) Uani 1 1 d .
C1 C -0.0400(4) 0.76896(10) -0.2486(2) 0.0804(8) Uani 1 1 d .
H1A H 0.0036 0.7416 -0.2912 0.121 Uiso 1 1 calc R
H1B H 0.0908 0.7823 -0.1934 0.121 Uiso 1 1 calc R
H1C H -0.1079 0.7934 -0.3068 0.121 Uiso 1 1 calc R
N2 N 0.0120(3) 0.62558(6) 0.03974(14) 0.0505(4) Uani 1 1 d .
C2 C -0.2083(4) 0.75245(8) -0.17636(18) 0.0560(5) Uani 1 1 d .
N3 N -0.1076(3) 0.71482(6) -0.08851(13) 0.0520(4) Uani 1 1 d .
C3 C -0.2910(4) 0.79404(8) -0.1086(2) 0.0796(8) Uani 1 1 d .
H3A H -0.3918 0.7815 -0.0618 0.119 Uiso 1 1 calc R
H3B H -0.3690 0.8175 -0.1667 0.119 Uiso 1 1 calc R
H3C H -0.1646 0.8094 -0.0544 0.119 Uiso 1 1 calc R
C4 C -0.2337(3) 0.67674(7) -0.11428(16) 0.0459(5) Uani 1 1 d .
C5 C -0.4199(3) 0.68690(7) -0.22376(16) 0.0472(5) Uani 1 1 d .
C6 C -0.5961(3) 0.65293(7) -0.28889(16) 0.0479(5) Uani 1 1 d .
C7 C -0.5990(4) 0.63843(8) -0.40650(18) 0.0648(6) Uani 1 1 d .
H7A H -0.4872 0.6493 -0.4441 0.078 Uiso 1 1 calc R
C8 C -0.7664(5) 0.60794(9) -0.4692(2) 0.0752(7) Uani 1 1 d .
H8A H -0.7660 0.5980 -0.5484 0.090 Uiso 1 1 calc R
C9 C -0.9312(4) 0.59244(9) -0.4157(2) 0.0744(7) Uani 1 1 d .
H9A H -1.0448 0.5722 -0.4587 0.089 Uiso 1 1 calc R
C10 C -0.9316(4) 0.60647(9) -0.2986(2) 0.0716(7) Uani 1 1 d .
H10A H -1.0448 0.5957 -0.2620 0.086 Uiso 1 1 calc R
C11 C -0.7640(4) 0.63654(8) -0.23531(19) 0.0603(6) Uani 1 1 d .
H11A H -0.7639 0.6459 -0.1556 0.072 Uiso 1 1 calc R
C12 C -0.1834(3) 0.63113(8) -0.04915(16) 0.0488(5) Uani 1 1 d .
C13 C -0.2961(4) 0.58757(8) -0.05925(19) 0.0596(6) Uani 1 1 d .
C14 C -0.1653(4) 0.55520(8) 0.0247(2) 0.0627(6) Uani 1 1 d .
C15 C 0.0257(4) 0.57944(7) 0.08518(17) 0.0511(5) Uani 1 1 d .
C16 C 0.2193(4) 0.56201(7) 0.17672(16) 0.0513(5) Uani 1 1 d .
C17 C 0.4224(4) 0.58667(8) 0.20250(18) 0.0643(6) Uani 1 1 d .
H17A H 0.4349 0.6161 0.1635 0.077 Uiso 1 1 calc R
C18 C 0.6069(4) 0.56806(10) 0.2855(2) 0.0770(7) Uani 1 1 d .
H18A H 0.7427 0.5850 0.3020 0.092 Uiso 1 1 calc R
C19 C 0.5912(5) 0.52476(10) 0.3437(2) 0.0783(8) Uani 1 1 d .
H19A H 0.7163 0.5121 0.3988 0.094 Uiso 1 1 calc R
C20 C 0.3916(5) 0.50039(9) 0.3202(2) 0.0801(8) Uani 1 1 d .
H20A H 0.3799 0.4710 0.3597 0.096 Uiso 1 1 calc R
C21 C 0.2069(4) 0.51911(8) 0.23813(19) 0.0697(7) Uani 1 1 d .
H21A H 0.0707 0.5024 0.2239 0.084 Uiso 1 1 calc R
H2 H 0.124(3) 0.6494(7) 0.0602(16) 0.051(6) Uiso 1 1 d .
H14 H -0.202(4) 0.5231(8) 0.037(2) 0.076(7) Uiso 1 1 d .
H1SB H 0.209(5) 0.7185(10) 0.015(2) 0.091(9) Uiso 1 1 d .
H13 H -0.433(4) 0.5780(8) -0.116(2) 0.078(7) Uiso 1 1 d .
H1SA H 0.401(5) 0.7241(11) 0.103(3) 0.107(12) Uiso 1 1 d .

loop_
_atom_site_aniso_label
_atom_site_aniso_U_11
_atom_site_aniso_U_22
_atom_site_aniso_U_33
_atom_site_aniso_U_23
_atom_site_aniso_U_13
_atom_site_aniso_U_12
N1 0.0495(11) 0.0517(11) 0.0521(9) 0.0048(8) 0.0013(8) -0.0015(8)
O1S 0.0608(12) 0.0652(11) 0.0774(11) -0.0085(9) -0.0070(9) -0.0036(9)
C1 0.0741(18) 0.0874(19) 0.0769(15) 0.0214(14) 0.0116(13) -0.0183(14)
N2 0.0517(12) 0.0521(11) 0.0433(9) 0.0029(8) 0.0025(8) 0.0008(9)
C2 0.0536(14) 0.0537(13) 0.0552(11) 0.0068(10) 0.0017(10) -0.0018(10)
N3 0.0505(11) 0.0519(11) 0.0493(9) 0.0031(8) 0.0032(8) 0.0013(9)
C3 0.090(2) 0.0545(15) 0.0854(16) -0.0077(12) 0.0024(14) 0.0008(13)
C4 0.0466(12) 0.0487(12) 0.0412(10) -0.0024(9) 0.0074(9) 0.0021(10)
C5 0.0434(12) 0.0532(13) 0.0445(10) -0.0008(9) 0.0095(9) 0.0033(9)
C6 0.0446(12) 0.0490(12) 0.0461(11) 0.0029(9) 0.0021(9) 0.0031(9)
C7 0.0715(16) 0.0729(16) 0.0502(12) -0.0005(11) 0.0145(11) -0.0094(12)
C8 0.0899(19) 0.0815(18) 0.0496(12) -0.0120(12) 0.0069(13) -0.0140(15)
C9 0.0663(17) 0.0684(16) 0.0766(16) -0.0099(13) -0.0074(13) -0.0128(13)
C10 0.0543(15) 0.0728(17) 0.0888(17) -0.0079(13) 0.0191(13) -0.0092(12)
C11 0.0520(14) 0.0697(15) 0.0596(12) -0.0121(11) 0.0140(11) -0.0044(11)
C12 0.0512(13) 0.0528(13) 0.0401(10) -0.0012(9) 0.0059(9) 0.0029(10)
C13 0.0575(14) 0.0540(14) 0.0598(13) 0.0027(11) -0.0016(11) -0.0019(11)
C14 0.0671(16) 0.0494(13) 0.0654(14) 0.0064(11) 0.0031(12) -0.0025(12)
C15 0.0597(14) 0.0477(12) 0.0438(10) 0.0013(9) 0.0078(10) 0.0039(10)
C16 0.0598(14) 0.0495(12) 0.0410(10) -0.0013(9) 0.0048(10) 0.0045(10)
C17 0.0672(16) 0.0624(15) 0.0582(13) 0.0117(11) 0.0045(11) 0.0052(12)
C18 0.0706(18) 0.0794(19) 0.0719(15) 0.0030(13) -0.0016(13) 0.0018(13)
C19 0.088(2) 0.0694(17) 0.0625(14) 0.0011(12) -0.0120(13) 0.0182(15)
C20 0.099(2) 0.0581(15) 0.0675(14) 0.0116(12) -0.0126(15) -0.0019(14)
C21 0.0774(17) 0.0585(15) 0.0634(13) 0.0085(11) -0.0037(12) -0.0036(12)

loop_
_atom_type_symbol
_atom_type_description
_atom_type_scat_dispersion_real
_atom_type_scat_dispersion_imag
_atom_type_scat_source
C C 0.0181 0.0091 'International Tables Vol C Tables 4.2.6.8 and 6.1.1.4'
H H 0.0000 0.0000 'International Tables Vol C Tables 4.2.6.8 and 6.1.1.4'
O O 0.0492 0.0322 'International Tables Vol C Tables 4.2.6.8 and 6.1.1.4'
N N 0.0311 0.0180 'International Tables Vol C Tables 4.2.6.8 and 6.1.1.4'

loop_
_geom_angle_atom_site_label_1
_geom_angle_atom_site_label_2
_geom_angle_atom_site_label_3
_geom_angle
C5 N1 C2 107.14(16)
H1SB O1S H1SA 105(3)
C2 C1 H1A 109.5
C2 C1 H1B 109.5
H1A C1 H1B 109.5
C2 C1 H1C 109.5
H1A C1 H1C 109.5
H1B C1 H1C 109.5
C15 N2 C12 110.03(17)
C15 N2 H2 125.5(12)
C12 N2 H2 124.2(12)
N3 C2 N1 106.74(16)
N3 C2 C1 109.95(18)
N1 C2 C1 109.48(18)
N3 C2 C3 109.25(17)
N1 C2 C3 108.43(19)
C1 C2 C3 112.8(2)
C4 N3 C2 106.70(16)
C2 C3 H3A 109.5
C2 C3 H3B 109.5
H3A C3 H3B 109.5
C2 C3 H3C 109.5
H3A C3 H3C 109.5
H3B C3 H3C 109.5
N3 C4 C12 122.92(18)
N3 C4 C5 109.42(17)
C12 C4 C5 127.51(18)
N1 C5 C6 122.12(17)
N1 C5 C4 109.94(17)
C6 C5 C4 127.88(18)
C7 C6 C11 118.7(2)
C7 C6 C5 120.10(19)
C11 C6 C5 121.20(18)
C6 C7 C8 120.5(2)
C6 C7 H7A 119.8
C8 C7 H7A 119.8
C9 C8 C7 120.2(2)
C9 C8 H8A 119.9
C7 C8 H8A 119.9
C8 C9 C10 120.3(2)
C8 C9 H9A 119.9
C10 C9 H9A 119.9
C9 C10 C11 119.7(2)
C9 C10 H10A 120.1
C11 C10 H10A 120.1
C10 C11 C6 120.6(2)
C10 C11 H11A 119.7
C6 C11 H11A 119.7
C13 C12 N2 107.27(18)
C13 C12 C4 132.11(18)
N2 C12 C4 120.60(18)
C12 C13 C14 107.6(2)
C12 C13 H13 129.3(14)
C14 C13 H13 122.9(14)
C15 C14 C13 108.0(2)
C15 C14 H14 126.3(14)
C13 C14 H14 125.7(14)
N2 C15 C14 107.15(18)
N2 C15 C16 122.67(19)
C14 C15 C16 130.1(2)
C21 C16 C17 117.79(19)
C21 C16 C15 120.3(2)
C17 C16 C15 121.84(19)
C18 C17 C16 120.7(2)
C18 C17 H17A 119.7
C16 C17 H17A 119.7
C19 C18 C17 120.4(2)
C19 C18 H18A 119.8
C17 C18 H18A 119.8
C20 C19 C18 119.6(2)
C20 C19 H19A 120.2
C18 C19 H19A 120.2
C19 C20 C21 120.1(2)
C19 C20 H20A 120.0
C21 C20 H20A 120.0
C16 C21 C20 121.5(2)
C16 C21 H21A 119.3
C20 C21 H21A 119.3

loop_
_geom_bond_atom_site_label_1
_geom_bond_atom_site_label_2
_geom_bond_distance
N1 C5 1.266(3)
N1 C2 1.471(3)
O1S H1SB 0.91(3)
O1S H1SA 0.79(3)
C1 C2 1.517(3)
C1 H1A 0.9600
C1 H1B 0.9600
C1 H1C 0.9600
N2 C15 1.360(3)
N2 C12 1.372(2)
N2 H2 0.94(2)
C2 N3 1.460(3)
C2 C3 1.522(3)
N3 C4 1.290(2)
C3 H3A 0.9600
C3 H3B 0.9600
C3 H3C 0.9600
C4 C12 1.445(3)
C4 C5 1.491(3)
C5 C6 1.480(3)
C6 C7 1.374(3)
C6 C11 1.378(3)
C7 C8 1.379(3)
C7 H7A 0.9300
C8 C9 1.354(3)
C8 H8A 0.9300
C9 C10 1.369(3)
C9 H9A 0.9300
C10 C11 1.375(3)
C10 H10A 0.9300
C11 H11A 0.9300
C12 C13 1.370(3)
C13 C14 1.400(3)
C13 H13 0.96(2)
C14 C15 1.375(3)
C14 H14 0.93(2)
C15 C16 1.453(3)
C16 C21 1.375(3)
C16 C17 1.381(3)
C17 C18 1.380(3)
C17 H17A 0.9300
C18 C19 1.370(3)
C18 H18A 0.9300
C19 C20 1.359(3)
C19 H19A 0.9300
C20 C21 1.377(3)
C20 H20A 0.9300
C21 H21A 0.9300

loop_
_geom_torsion_atom_site_label_1
_geom_torsion_atom_site_label_2
_geom_torsion_atom_site_label_3
_geom_torsion_atom_site_label_4
_geom_torsion
C5 N1 C2 N3 2.1(2)
C5 N1 C2 C1 121.0(2)
C5 N1 C2 C3 -115.5(2)
N1 C2 N3 C4 -2.5(2)
C1 C2 N3 C4 -121.2(2)
C3 C2 N3 C4 114.5(2)
C2 N3 C4 C12 177.84(18)
C2 N3 C4 C5 2.0(2)
C2 N1 C5 C6 -178.36(18)
C2 N1 C5 C4 -0.9(2)
N3 C4 C5 N1 -0.8(2)
C12 C4 C5 N1 -176.34(19)
N3 C4 C5 C6 176.52(19)
C12 C4 C5 C6 1.0(3)
N1 C5 C6 C7 64.2(3)
C4 C5 C6 C7 -112.8(2)
N1 C5 C6 C11 -113.6(2)
C4 C5 C6 C11 69.4(3)
C11 C6 C7 C8 -0.2(3)
C5 C6 C7 C8 -178.1(2)
C6 C7 C8 C9 0.8(4)
C7 C8 C9 C10 -0.7(4)
C8 C9 C10 C11 0.2(4)
C9 C10 C11 C6 0.4(4)
C7 C6 C11 C10 -0.3(3)
C5 C6 C11 C10 177.5(2)
C15 N2 C12 C13 0.4(2)
C15 N2 C12 C4 -178.12(18)
N3 C4 C12 C13 177.8(2)
C5 C4 C12 C13 -7.2(4)
N3 C4 C12 N2 -4.0(3)
C5 C4 C12 N2 170.96(18)
N2 C12 C13 C14 -0.3(3)
C4 C12 C13 C14 178.0(2)
C12 C13 C14 C15 0.1(3)
C12 N2 C15 C14 -0.4(2)
C12 N2 C15 C16 177.05(18)
C13 C14 C15 N2 0.2(3)
C13 C14 C15 C16 -177.0(2)
N2 C15 C16 C21 166.5(2)
C14 C15 C16 C21 -16.7(3)
N2 C15 C16 C17 -15.5(3)
C14 C15 C16 C17 161.2(2)
C21 C16 C17 C18 1.3(3)
C15 C16 C17 C18 -176.8(2)
C16 C17 C18 C19 0.0(4)
C17 C18 C19 C20 -0.7(4)
C18 C19 C20 C21 0.2(4)
C17 C16 C21 C20 -1.8(3)
C15 C16 C21 C20 176.3(2)
C19 C20 C21 C16 1.0(4)
